data_4123495
loop_
_publ_author_name
'Lehman, Matthew C.'
'Pahls, Dale R.'
'Meredith, Joseph M.'
'Sommer, Roger D.'
'Heinekey, D. Michael'
'Cundari, Thomas R.'
'Ison, Elon A.'

_publ_section_title
;
 Oxyfunctionalization with Cp*Ir(III)(NHC)(Me)(Cl) with O2: Identification
 of a Rare Bimetallic Ir(IV) \m-Oxo Intermediate.
;
_journal_issue 10
_journal_name_full 'Journal of the American Chemical Society'
_journal_page_first 3574
_journal_page_last 3584
_journal_paper_doi 10.1021/ja512905t
_journal_volume 137
_journal_year 2015
_chemical_formula_moiety 'C32 H52 Ir2 N4 O, 2(C32 H12 B F24) 0.5(C Cl2 H2)'
_chemical_formula_sum 'C96.5 H77 B2 Cl F48 Ir2 N4 O'
_chemical_formula_weight 2657.91
_chemical_name_common 'in glove box'
_space_group_crystal_system triclinic
_space_group_IT_number 2
_space_group_name_Hall '-P 1'
_space_group_name_H-M_alt 'P -1'
_symmetry_space_group_name_Hall '-P 1'
_symmetry_space_group_name_H-M 'P -1'
_atom_sites_solution_hydrogens geom
_cell_angle_alpha 79.424(2)
_cell_angle_beta 76.185(2)
_cell_angle_gamma 80.912(2)
_cell_formula_units_Z 2
_cell_length_a 12.1204(5)
_cell_length_b 19.0435(7)
_cell_length_c 23.9068(9)
_cell_measurement_reflns_used 1515
_cell_measurement_temperature 100.(2)
_cell_measurement_theta_max 23.3903
_cell_measurement_theta_min 1.7860
_cell_volume 5229.6(4)
_computing_cell_refinement 'APEX2 v2014.5-0 (Bruker AXS)'
_computing_data_collection 'Bruker Instrument Service v2013.12.0.0'
_computing_data_reduction 'SAINT V8.34A (Bruker AXS Inc., 2013)'
_computing_structure_refinement 'SHELXL-2014/6 (Sheldrick, 2014)'
_diffrn_ambient_temperature 100.(2)
_diffrn_detector_area_resol_mean 8.3333
_diffrn_measured_fraction_theta_full 0.999
_diffrn_measured_fraction_theta_max 0.999
_diffrn_measurement_device_type 'Bruker-Nonius X8 Kappa APEX II'
_diffrn_measurement_method 'phi and omega scans'
_diffrn_radiation_monochromator graphite
_diffrn_radiation_type MoK\a
_diffrn_radiation_wavelength 0.71073
_diffrn_reflns_av_R_equivalents 0.0462
_diffrn_reflns_av_unetI/netI 0.0352
_diffrn_reflns_limit_h_max 14
_diffrn_reflns_limit_h_min -14
_diffrn_reflns_limit_k_max 22
_diffrn_reflns_limit_k_min -22
_diffrn_reflns_limit_l_max 28
_diffrn_reflns_limit_l_min -28
_diffrn_reflns_number 119392
_diffrn_reflns_theta_full 25.03
_diffrn_reflns_theta_max 25.03
_diffrn_reflns_theta_min 1.74
_diffrn_source 'fine-focus sealed tube'
_exptl_absorpt_coefficient_mu 2.699
_exptl_absorpt_correction_T_max 0.90
_exptl_absorpt_correction_T_min 0.50
_exptl_absorpt_correction_type numerical
_exptl_absorpt_process_details 'SADABS V2014/4 (Bruker AXS Inc.)'
_exptl_crystal_colour green
_exptl_crystal_density_diffrn 1.688
_exptl_crystal_density_method 'not measured'
_exptl_crystal_description plate
_exptl_crystal_F_000 2606
_exptl_crystal_size_max 0.296
_exptl_crystal_size_mid 0.126
_exptl_crystal_size_min 0.050
_refine_diff_density_max 7.408
_refine_diff_density_min -1.850
_refine_ls_extinction_method none
_refine_ls_goodness_of_fit_ref 1.134
_refine_ls_hydrogen_treatment constr
_refine_ls_matrix_type full
_refine_ls_number_parameters 1559
_refine_ls_number_reflns 18472
_refine_ls_number_restraints 297
_refine_ls_restrained_S_all 1.133
_refine_ls_R_factor_all 0.0816
_refine_ls_R_factor_gt 0.0618
_refine_ls_shift/su_max 0.001
_refine_ls_shift/su_mean 0.000
_refine_ls_structure_factor_coef Fsqd
_refine_ls_weighting_details 'w=1/[\s^2^(Fo^2^)+(0.0826P)^2^+75.3320P] where P=(Fo^2^+2Fc^2^)/3'
_refine_ls_weighting_scheme calc
_refine_ls_wR_factor_gt 0.1722
_refine_ls_wR_factor_ref 0.1873
_reflns_number_gt 14715
_reflns_number_total 18472
_reflns_threshold_expression 'I > 2\s(I)'
_cod_data_source_file ja512905t_si_002.cif
_cod_data_source_block II
_cod_depositor_comments 'Adding full bibliography for 4123494--4123495.cif.'
_cod_database_code 4123495

loop_
_space_group_symop_operation_xyz
'x, y, z'
'-x, -y, -z'

loop_
_atom_site_type_symbol
_atom_site_label
_atom_site_fract_x
_atom_site_fract_y
_atom_site_fract_z
_atom_site_U_iso_or_equiv
_atom_site_adp_type
_atom_site_calc_flag
_atom_site_refinement_flags_adp
_atom_site_refinement_flags_occupancy
_atom_site_refinement_flags_posn
_atom_site_occupancy
_atom_site_disorder_assembly
_atom_site_disorder_group
Ir Ir1 0.75147(3) 0.23010(2) 0.31754(2) 0.02316(12) Uani d . . . 1.0 . .
Ir Ir2 1.01061(3) 0.25355(2) 0.19780(2) 0.02306(12) Uani d . . . 1.0 . .
O O1 0.8582(6) 0.2619(3) 0.2466(3) 0.0262(14) Uani d . . . 1.0 . .
N N1 0.8855(7) 0.3064(5) 0.3729(3) 0.0289(18) Uani d . . . 1.0 . .
N N2 0.8813(7) 0.1988(5) 0.4198(4) 0.033(2) Uani d . . . 1.0 . .
N N3 0.9549(8) 0.1197(4) 0.1672(3) 0.0312(19) Uani d . . . 1.0 . .
N N4 1.1117(8) 0.0921(4) 0.1982(4) 0.033(2) Uani d . . . 1.0 . .
C C1 0.5925(8) 0.2595(6) 0.2785(4) 0.029(2) Uani d . . . 1.0 . .
C C2 0.5962(9) 0.3169(6) 0.3084(4) 0.031(2) Uani d . . . 1.0 . .
C C3 0.5914(8) 0.2880(5) 0.3688(4) 0.026(2) Uani d . . . 1.0 . .
C C4 0.5851(8) 0.2121(5) 0.3769(4) 0.027(2) Uani d . . . 1.0 . .
C C5 0.5837(8) 0.1935(6) 0.3211(4) 0.029(2) Uani d . . . 1.0 . .
C C6 0.5890(11) 0.2660(7) 0.2158(5) 0.047(3) Uani d . . . 1.0 . .
H H6A 0.6459 0.2968 0.1921 0.071 Uiso calc U . R 1.0 . .
H H6B 0.5126 0.2873 0.2102 0.071 Uiso calc U . R 1.0 . .
H H6C 0.6062 0.2182 0.2039 0.071 Uiso calc U . R 1.0 . .
C C7 0.5965(10) 0.3943(6) 0.2803(5) 0.041(3) Uani d . . . 1.0 . .
H H7A 0.6181 0.4221 0.3058 0.062 Uiso calc U . R 1.0 . .
H H7B 0.52 0.4138 0.2739 0.062 Uiso calc U . R 1.0 . .
H H7C 0.6518 0.3975 0.2428 0.062 Uiso calc U . R 1.0 . .
C C8 0.5854(9) 0.3304(6) 0.4160(5) 0.034(2) Uani d . . . 1.0 . .
H H8A 0.6253 0.3014 0.4452 0.051 Uiso calc U . R 1.0 . .
H H8B 0.5052 0.3434 0.4344 0.051 Uiso calc U . R 1.0 . .
H H8C 0.6219 0.3742 0.3996 0.051 Uiso calc U . R 1.0 . .
C C9 0.5609(9) 0.1627(5) 0.4334(4) 0.030(2) Uani d . . . 1.0 . .
H H9A 0.5953 0.1137 0.4276 0.045 Uiso calc U . R 1.0 . .
H H9B 0.478 0.1634 0.4476 0.045 Uiso calc U . R 1.0 . .
H H9C 0.5937 0.1785 0.462 0.045 Uiso calc U . R 1.0 . .
C C10 0.5675(10) 0.1226(6) 0.3088(5) 0.039(3) Uani d . . . 1.0 . .
H H10A 0.6185 0.1131 0.2718 0.059 Uiso calc U . R 1.0 . .
H H10B 0.4879 0.1231 0.3062 0.059 Uiso calc U . R 1.0 . .
H H10C 0.5854 0.0848 0.3402 0.059 Uiso calc U . R 1.0 . .
C C11 0.8464(8) 0.2433(6) 0.3739(4) 0.030(2) Uani d . . . 1.0 . .
C C12 0.9475(9) 0.3019(8) 0.4156(5) 0.047(3) Uani d . . . 1.0 . .
H H12 0.9839 0.3388 0.4231 0.056 Uiso calc U . R 1.0 . .
C C13 0.9448(9) 0.2331(7) 0.4445(5) 0.039(3) Uani d . . . 1.0 . .
H H13 0.9805 0.2127 0.4761 0.046 Uiso calc U . R 1.0 . .
C C14 0.8699(10) 0.3725(6) 0.3323(5) 0.035(2) Uani d . . . 1.0 . .
H H14A 0.8499 0.3614 0.2978 0.053 Uiso calc U . R 1.0 . .
H H14B 0.9411 0.3948 0.3206 0.053 Uiso calc U . R 1.0 . .
H H14C 0.8083 0.4058 0.3513 0.053 Uiso calc U . R 1.0 . .
C C15 0.8583(10) 0.1262(6) 0.4415(5) 0.041(3) Uani d . . . 1.0 . .
H H15A 0.7932 0.1167 0.4275 0.062 Uiso calc U . R 1.0 . .
H H15B 0.8401 0.119 0.4842 0.062 Uiso calc U . R 1.0 . .
H H15C 0.9258 0.0931 0.4277 0.062 Uiso calc U . R 1.0 . .
C C16 0.8330(9) 0.1251(5) 0.3146(4) 0.028(2) Uani d . . . 1.0 . .
H H16A 0.7907 0.092 0.3457 0.043 Uiso calc U . R 1.0 . .
H H16B 0.9113 0.1226 0.32 0.043 Uiso calc U . R 1.0 . .
H H16C 0.8353 0.1114 0.2767 0.043 Uiso calc U . R 1.0 . .
C C17 0.9834(10) 0.3256(5) 0.1104(4) 0.031(2) Uani d . . . 1.0 . .
C C18 1.0874(9) 0.2758(5) 0.1014(4) 0.030(2) Uani d . . . 1.0 . .
C C19 1.1626(9) 0.2892(5) 0.1351(4) 0.031(2) Uani d . . . 1.0 . .
C C20 1.1062(9) 0.3486(5) 0.1652(4) 0.027(2) Uani d . . . 1.0 . .
C C21 0.9975(9) 0.3702(5) 0.1514(4) 0.031(2) Uani d . . . 1.0 . .
C C22 0.8868(11) 0.3361(7) 0.0812(5) 0.048(3) Uani d . . . 1.0 . .
H H22A 0.89 0.2948 0.0615 0.072 Uiso calc U . R 1.0 . .
H H22B 0.8914 0.38 0.0524 0.072 Uiso calc U . R 1.0 . .
H H22C 0.8147 0.3406 0.1101 0.072 Uiso calc U . R 1.0 . .
C C23 1.1159(13) 0.2228(7) 0.0595(5) 0.055(4) Uani d . . . 1.0 . .
H H23A 1.1581 0.1788 0.0761 0.083 Uiso calc U . R 1.0 . .
H H23B 1.1632 0.2435 0.0228 0.083 Uiso calc U . R 1.0 . .
H H23C 1.0451 0.2112 0.0522 0.083 Uiso calc U . R 1.0 . .
C C24 1.2843(10) 0.2575(6) 0.1304(5) 0.041(3) Uani d . . . 1.0 . .
H H24A 1.3031 0.2496 0.1689 0.061 Uiso calc U . R 1.0 . .
H H24B 1.3341 0.2905 0.1034 0.061 Uiso calc U . R 1.0 . .
H H24C 1.2957 0.2114 0.1158 0.061 Uiso calc U . R 1.0 . .
C C25 1.1591(10) 0.3854(6) 0.2009(5) 0.036(2) Uani d . . . 1.0 . .
H H25A 1.0988 0.4066 0.2304 0.054 Uiso calc U . R 1.0 . .
H H25B 1.2013 0.4233 0.1755 0.054 Uiso calc U . R 1.0 . .
H H25C 1.2117 0.3502 0.2202 0.054 Uiso calc U . R 1.0 . .
C C26 0.9112(10) 0.4326(6) 0.1708(5) 0.038(3) Uani d . . . 1.0 . .
H H26A 0.8336 0.4195 0.1775 0.058 Uiso calc U . R 1.0 . .
H H26B 0.9203 0.4748 0.1405 0.058 Uiso calc U . R 1.0 . .
H H26C 0.924 0.4438 0.207 0.058 Uiso calc U . R 1.0 . .
C C27 1.0270(9) 0.1462(5) 0.1905(4) 0.028(2) Uani d . . . 1.0 . .
C C28 0.9940(12) 0.0495(6) 0.1603(5) 0.048(3) Uani d . . . 1.0 . .
H H28 0.9581 0.0187 0.1451 0.057 Uiso calc U . R 1.0 . .
C C29 1.0899(11) 0.0325(6) 0.1788(5) 0.040(3) Uani d . . . 1.0 . .
H H29 1.1362 -0.0127 0.1788 0.048 Uiso calc U . R 1.0 . .
C C30 0.8477(10) 0.1561(6) 0.1530(5) 0.041(3) Uani d . . . 1.0 . .
H H30A 0.8306 0.2031 0.1664 0.061 Uiso calc U . R 1.0 . .
H H30B 0.7857 0.1268 0.1723 0.061 Uiso calc U . R 1.0 . .
H H30C 0.8546 0.1629 0.1107 0.061 Uiso calc U . R 1.0 . .
C C31 1.2133(10) 0.0913(6) 0.2210(5) 0.039(3) Uani d . . . 1.0 . .
H H31A 1.2414 0.1385 0.2092 0.058 Uiso calc U . R 1.0 . .
H H31B 1.2729 0.0543 0.2056 0.058 Uiso calc U . R 1.0 . .
H H31C 1.1938 0.0806 0.2637 0.058 Uiso calc U . R 1.0 . .
C C32 1.0834(9) 0.2288(6) 0.2717(4) 0.030(2) Uani d . . . 1.0 . .
H H32A 1.0589 0.2679 0.2951 0.045 Uiso calc U . R 1.0 . .
H H32B 1.167 0.223 0.2593 0.045 Uiso calc U . R 1.0 . .
H H32C 1.0582 0.184 0.295 0.045 Uiso calc U . R 1.0 . .
Cl Cl1S 0.6839(9) 0.7103(6) 0.2677(4) 0.062(3) Uani d U P D 0.376(10) . .
Cl Cl2S 0.7240(9) 0.7527(9) 0.1415(5) 0.095(5) Uani d U P D 0.376(10) . .
C C1S 0.734(10) 0.684(2) 0.1995(8) 0.09(3) Uani d U P D 0.188(5) A 1
H H1SA 0.6915 0.6456 0.1966 0.111 Uiso calc U P R 0.188(5) A 1
H H1SB 0.8158 0.6642 0.196 0.111 Uiso calc U P R 0.188(5) A 1
C C1SA 0.782(2) 0.726(6) 0.2025(10) 0.07(2) Uani d U P D 0.188(5) A 2
H H1SC 0.8283 0.7631 0.2051 0.083 Uiso calc U P R 0.188(5) A 2
H H1SD 0.8352 0.681 0.1972 0.083 Uiso calc U P R 0.188(5) A 2
F F1 1.0349(10) 0.6382(5) 0.2443(3) 0.093(4) Uani d . . . 1.0 . .
F F2 0.9967(9) 0.5346(6) 0.2809(4) 0.088(3) Uani d . . . 1.0 . .
F F3 1.1637(8) 0.5553(6) 0.2667(3) 0.082(3) Uani d . . . 1.0 . .
F F4 1.2219(6) 0.5002(4) 0.4643(3) 0.0502(17) Uani d . . . 1.0 . .
F F5 1.0926(5) 0.5413(3) 0.5339(3) 0.0404(15) Uani d . . . 1.0 . .
F F6 1.2216(5) 0.6069(4) 0.4833(3) 0.0438(16) Uani d . . . 1.0 . .
F F7 0.8254(5) 0.6014(4) 0.6586(3) 0.0420(15) Uani d . . . 1.0 . .
F F8 0.6673(5) 0.6541(4) 0.7033(3) 0.0441(16) Uani d . . . 1.0 . .
F F9 0.6661(6) 0.5869(3) 0.6398(3) 0.0406(15) Uani d . . . 1.0 . .
F F10 0.8416(7) 0.9271(5) 0.5598(5) 0.090(3) Uani d . . . 1.0 . .
F F11 0.7311(8) 0.9016(4) 0.6440(4) 0.067(2) Uani d . . . 1.0 . .
F F12 0.6627(7) 0.9449(4) 0.5692(4) 0.063(2) Uani d . . . 1.0 . .
F F13 1.0888(8) 0.9853(5) 0.3272(4) 0.078(3) Uani d . . . 1.0 . .
F F14 1.1368(6) 0.8884(4) 0.3811(4) 0.0558(19) Uani d . . . 1.0 . .
F F15 1.0109(7) 0.9665(5) 0.4157(4) 0.072(3) Uani d . . . 1.0 . .
F F16 0.7479(17) 1.0005(5) 0.2435(7) 0.052(4) Uani d U P D 0.66(3) B 1
F F16A 0.766(3) 0.8887(13) 0.2128(11) 0.080(7) Uani d U P D 0.34(3) B 2
F F17 0.6588(13) 0.9059(10) 0.2569(8) 0.084(5) Uani d U P D 0.66(3) B 1
F F17A 0.777(3) 0.9962(9) 0.2285(16) 0.058(7) Uani d U P D 0.34(3) B 2
F F18 0.8271(15) 0.9070(7) 0.2028(5) 0.068(4) Uani d U P D 0.66(3) B 1
F F18A 0.6402(14) 0.9373(17) 0.2793(11) 0.066(6) Uani d U P D 0.34(3) B 2
F F19 0.3915(6) 0.8472(4) 0.4046(4) 0.061(2) Uani d . . . 1.0 . .
F F20 0.2969(5) 0.7720(4) 0.4685(3) 0.0472(17) Uani d . . . 1.0 . .
F F21 0.3164(6) 0.7676(4) 0.3783(3) 0.0515(18) Uani d . . . 1.0 . .
F F22 0.6533(6) 0.5146(4) 0.3632(3) 0.0511(18) Uani d . . . 1.0 . .
F F23 0.4787(5) 0.5135(3) 0.4083(3) 0.0426(15) Uani d . . . 1.0 . .
F F24 0.6137(6) 0.4870(3) 0.4558(3) 0.0469(17) Uani d . . . 1.0 . .
C C33 0.9092(8) 0.6716(5) 0.4171(4) 0.025(2) Uani d . . . 1.0 . .
C C34 0.9378(9) 0.6517(5) 0.3619(4) 0.033(2) Uani d . . . 1.0 . .
H H34 0.8902 0.6719 0.3352 0.04 Uiso calc U . R 1.0 . .
C C35 1.0328(9) 0.6036(6) 0.3440(5) 0.034(2) Uani d . . . 1.0 . .
C C36 1.1037(9) 0.5722(5) 0.3828(4) 0.031(2) Uani d . . . 1.0 . .
H H36 1.1682 0.5384 0.3713 0.037 Uiso calc U . R 1.0 . .
C C37 1.0785(8) 0.5906(5) 0.4367(4) 0.029(2) Uani d . . . 1.0 . .
C C38 0.9812(8) 0.6399(5) 0.4539(4) 0.025(2) Uani d . . . 1.0 . .
H H38 0.9647 0.6516 0.4923 0.03 Uiso calc U . R 1.0 . .
C C39 1.0578(12) 0.5830(7) 0.2853(5) 0.046(3) Uani d . . . 1.0 . .
C C40 1.1523(9) 0.5601(5) 0.4790(5) 0.033(2) Uani d . . . 1.0 . .
C C41 0.7730(8) 0.7471(5) 0.5001(4) 0.026(2) Uani d . . . 1.0 . .
C C42 0.7527(8) 0.6901(5) 0.5467(4) 0.027(2) Uani d . . . 1.0 . .
H H42 0.7527 0.6432 0.5385 0.032 Uiso calc U . R 1.0 . .
C C43 0.7330(8) 0.7008(5) 0.6041(4) 0.028(2) Uani d . . . 1.0 . .
C C44 0.7313(9) 0.7670(6) 0.6190(5) 0.033(2) Uani d . . . 1.0 . .
H H44 0.7192 0.7735 0.6586 0.04 Uiso calc U . R 1.0 . .
C C45 0.7482(8) 0.8253(6) 0.5733(5) 0.032(2) Uani d . . . 1.0 . .
C C46 0.7687(8) 0.8150(5) 0.5158(4) 0.026(2) Uani d . . . 1.0 . .
H H46 0.7803 0.8553 0.486 0.031 Uiso calc U . R 1.0 . .
C C47 0.7223(9) 0.6356(6) 0.6515(4) 0.034(2) Uani d . . . 1.0 . .
C C48 0.7470(10) 0.8991(6) 0.5872(5) 0.040(3) Uani d . . . 1.0 . .
C C49 0.8311(9) 0.8047(5) 0.3863(4) 0.029(2) Uani d . . . 1.0 . .
C C50 0.9252(9) 0.8368(5) 0.3916(4) 0.031(2) Uani d . . . 1.0 . .
H H50 0.967 0.8147 0.4204 0.037 Uiso calc U . R 1.0 . .
C C51 0.9584(9) 0.8996(5) 0.3558(4) 0.032(2) Uani d . . . 1.0 . .
C C52 0.9028(10) 0.9313(6) 0.3112(5) 0.039(3) Uani d . . . 1.0 . .
H H52 0.9245 0.9744 0.2869 0.046 Uiso calc U . R 1.0 . .
C C53 0.8155(10) 0.8986(6) 0.3033(5) 0.042(3) Uani d . . . 1.0 . .
C C54 0.7784(10) 0.8366(5) 0.3413(5) 0.035(2) Uani d . . . 1.0 . .
H H54 0.7158 0.8165 0.3357 0.042 Uiso calc U . R 1.0 . .
C C55 1.0511(9) 0.9338(6) 0.3689(5) 0.036(2) Uani d . . . 1.0 . .
C C56 0.7585(10) 0.9282(5) 0.2544(5) 0.061(3) Uani d U . D 1.0 . .
C C57 0.6812(9) 0.7044(5) 0.4254(4) 0.028(2) Uani d . . . 1.0 . .
C C58 0.5784(9) 0.7509(5) 0.4243(4) 0.029(2) Uani d . . . 1.0 . .
H H58 0.577 0.7999 0.4279 0.034 Uiso calc U . R 1.0 . .
C C59 0.4795(8) 0.7278(5) 0.4182(4) 0.028(2) Uani d . . . 1.0 . .
C C60 0.4773(8) 0.6567(5) 0.4143(4) 0.026(2) Uani d . . . 1.0 . .
H H60 0.4098 0.6405 0.4103 0.031 Uiso calc U . R 1.0 . .
C C61 0.5759(9) 0.6094(5) 0.4165(4) 0.029(2) Uani d . . . 1.0 . .
C C62 0.6752(8) 0.6326(5) 0.4220(4) 0.027(2) Uani d . . . 1.0 . .
H H62 0.7412 0.5986 0.4235 0.033 Uiso calc U . R 1.0 . .
C C63 0.3727(9) 0.7791(6) 0.4173(4) 0.031(2) Uani d . . . 1.0 . .
C C64 0.5789(9) 0.5314(5) 0.4114(5) 0.032(2) Uani d . . . 1.0 . .
B B1 0.7988(10) 0.7324(6) 0.4319(5) 0.025(2) Uani d . . . 1.0 . .
F F25 0.1412(6) 0.5652(3) 0.1365(3) 0.0429(15) Uani d . . . 1.0 . .
F F26 0.0784(6) 0.5754(4) 0.0597(3) 0.0481(17) Uani d . . . 1.0 . .
F F27 -0.0273(5) 0.6178(3) 0.1336(3) 0.0443(16) Uani d . . . 1.0 . .
F F28 -0.0810(6) 0.8725(4) 0.0637(4) 0.058(2) Uani d . . . 1.0 . .
F F29 0.0412(6) 0.9049(4) -0.0144(3) 0.0556(19) Uani d . . . 1.0 . .
F F30 0.0574(7) 0.9269(4) 0.0675(4) 0.068(2) Uani d . . . 1.0 . .
F F31 0.3510(11) 0.9202(14) -0.1448(10) 0.063(5) Uani d U P D 0.64(5) C 1
F F31A 0.504(3) 0.9828(14) -0.1796(15) 0.048(6) Uani d U P D 0.36(5) C 2
F F32 0.521(2) 0.8851(10) -0.1863(7) 0.065(5) Uani d U P D 0.64(5) C 1
F F32A 0.3446(12) 0.946(2) -0.1333(12) 0.052(6) Uani d U P D 0.36(5) C 2
F F33 0.478(2) 0.9931(7) -0.1682(10) 0.061(5) Uani d U P D 0.64(5) C 1
F F33A 0.474(4) 0.8749(12) -0.1789(13) 0.068(7) Uani d U P D 0.36(5) C 2
F F34 0.6723(5) 1.0245(3) -0.0238(3) 0.0416(15) Uani d . . . 1.0 . .
F F35 0.7951(5) 0.9321(4) -0.0288(3) 0.0500(18) Uani d . . . 1.0 . .
F F36 0.6788(6) 0.9464(4) 0.0515(3) 0.0487(17) Uani d . . . 1.0 . .
F F37 0.2248(15) 0.8587(14) 0.2507(16) 0.070(6) Uani d U P D 0.57(8) D 1
F F38 0.345(3) 0.9206(11) 0.1891(10) 0.048(5) Uani d U P D 0.57(8) D 1
F F39 0.386(3) 0.8675(15) 0.2706(12) 0.065(5) Uani d U P D 0.57(8) D 1
F F40 0.5767(10) 0.5738(6) 0.2345(6) 0.097(4) Uani d U P D 0.821(16) E 1
F F40A 0.379(3) 0.575(3) 0.2834(17) 0.092(11) Uani d U P D 0.179(16) E 2
F F41 0.4199(11) 0.5454(5) 0.2265(4) 0.067(3) Uani d U P D 0.821(16) E 1
F F41A 0.547(3) 0.601(2) 0.2705(19) 0.075(9) Uani d U P D 0.179(16) E 2
F F42 0.4246(12) 0.5948(5) 0.2981(4) 0.082(4) Uani d U P D 0.821(16) E 1
F F42A 0.507(4) 0.5419(16) 0.2126(14) 0.071(8) Uani d U P D 0.179(16) E 2
F F43 0.8459(8) 0.6248(5) 0.0371(5) 0.095(4) Uani d . . . 1.0 . .
F F44 0.8932(5) 0.5577(4) -0.0269(3) 0.0504(17) Uani d . . . 1.0 . .
F F45 0.8051(7) 0.5162(6) 0.0562(4) 0.090(4) Uani d . . . 1.0 . .
F F46 0.5634(7) 0.4855(3) -0.0965(3) 0.058(2) Uani d . . . 1.0 . .
F F47 0.5592(7) 0.5865(4) -0.1510(3) 0.0505(18) Uani d . . . 1.0 . .
F F48 0.4091(6) 0.5574(4) -0.0908(4) 0.060(2) Uani d . . . 1.0 . .
C C65 0.2985(8) 0.7451(5) 0.0447(4) 0.026(2) Uani d . . . 1.0 . .
C C66 0.2471(8) 0.6804(5) 0.0666(4) 0.028(2) Uani d . . . 1.0 . .
H H66 0.2947 0.6361 0.0718 0.034 Uiso calc U . R 1.0 . .
C C67 0.1283(8) 0.6807(5) 0.0805(4) 0.025(2) Uani d . . . 1.0 . .
C C68 0.0559(9) 0.7430(6) 0.0724(4) 0.031(2) Uani d . . . 1.0 . .
H H68 -0.0247 0.7425 0.0811 0.037 Uiso calc U . R 1.0 . .
C C69 0.1050(9) 0.8076(5) 0.0507(4) 0.030(2) Uani d . . . 1.0 . .
C C70 0.2222(9) 0.8062(5) 0.0374(4) 0.027(2) Uani d . . . 1.0 . .
H H70 0.2528 0.8504 0.022 0.033 Uiso calc U . R 1.0 . .
C C71 0.0801(9) 0.6106(5) 0.1024(5) 0.031(2) Uani d . . . 1.0 . .
C C72 0.0303(10) 0.8764(6) 0.0424(5) 0.040(3) Uani d . . . 1.0 . .
C C73 0.4851(8) 0.8169(5) 0.0015(4) 0.025(2) Uani d . . . 1.0 . .
C C74 0.4556(8) 0.8409(5) -0.0526(4) 0.027(2) Uani d . . . 1.0 . .
H H74 0.4056 0.8156 -0.0644 0.033 Uiso calc U . R 1.0 . .
C C75 0.4980(9) 0.9017(5) -0.0902(4) 0.030(2) Uani d . . . 1.0 . .
C C76 0.5704(9) 0.9388(5) -0.0745(5) 0.030(2) Uani d . . . 1.0 . .
H H76 0.5973 0.9806 -0.0989 0.036 Uiso calc U . R 1.0 . .
C C77 0.6040(9) 0.9141(5) -0.0218(4) 0.029(2) Uani d . . . 1.0 . .
C C78 0.5619(8) 0.8545(5) 0.0144(4) 0.025(2) Uani d . . . 1.0 . .
H H78 0.5871 0.8386 0.0498 0.03 Uiso calc U . R 1.0 . .
C C79 0.4584(8) 0.9258(5) -0.1460(5) 0.048(2) Uani d U . D 1.0 . .
C C80 0.6866(9) 0.9530(5) -0.0058(5) 0.032(2) Uani d . . . 1.0 . .
C C81 0.4377(8) 0.7395(5) 0.1101(4) 0.028(2) Uani d . . . 1.0 . .
C C82 0.4006(10) 0.7999(6) 0.1385(5) 0.034(2) Uani d . . . 1.0 . .
H H82 0.3843 0.8454 0.1161 0.041 Uiso calc U . R 1.0 . .
C C83 0.3871(11) 0.7952(6) 0.1982(5) 0.039(3) Uani d . . . 1.0 . .
C C84 0.4080(12) 0.7298(7) 0.2335(5) 0.050(3) Uani d . . . 1.0 . .
H H84 0.3978 0.7268 0.2745 0.06 Uiso calc U . R 1.0 . .
C C85 0.4442(11) 0.6695(6) 0.2063(5) 0.042(3) Uani d . . . 1.0 . .
C C86 0.4581(10) 0.6740(6) 0.1467(5) 0.036(2) Uani d . . . 1.0 . .
H H86 0.4824 0.6312 0.1298 0.043 Uiso calc U . R 1.0 . .
C C87 0.3383(9) 0.8599(6) 0.2280(4) 0.053(2) Uani d U . D 1.0 . .
C C88 0.4661(11) 0.5967(7) 0.2419(5) 0.066(3) Uani d U . D 1.0 . .
C C89 0.5139(8) 0.6759(5) 0.0128(4) 0.025(2) Uani d . . . 1.0 . .
C C90 0.6220(9) 0.6527(5) 0.0247(4) 0.028(2) Uani d . . . 1.0 . .
H H90 0.6466 0.6755 0.051 0.034 Uiso calc U . R 1.0 . .
C C91 0.6950(9) 0.5978(5) -0.0001(4) 0.030(2) Uani d . . . 1.0 . .
C C92 0.6632(9) 0.5638(5) -0.0386(4) 0.030(2) Uani d . . . 1.0 . .
H H92 0.7125 0.5257 -0.0555 0.036 Uiso calc U . R 1.0 . .
C C93 0.5556(9) 0.5872(5) -0.0523(4) 0.028(2) Uani d . . . 1.0 . .
C C94 0.4826(8) 0.6420(5) -0.0266(4) 0.025(2) Uani d . . . 1.0 . .
H H94 0.4098 0.6564 -0.0362 0.031 Uiso calc U . R 1.0 . .
C C95 0.8080(10) 0.5735(6) 0.0163(5) 0.038(3) Uani d . . . 1.0 . .
C C96 0.5205(9) 0.5537(5) -0.0970(5) 0.032(2) Uani d . . . 1.0 . .
B B2 0.4345(9) 0.7443(6) 0.0416(5) 0.026(2) Uani d . . . 1.0 . .
F F37A 0.420(3) 0.871(2) 0.2538(19) 0.061(6) Uani d U P D 0.43(8) D 2
F F39A 0.318(3) 0.9205(17) 0.1915(15) 0.054(7) Uani d U P D 0.43(8) D 2
F F38A 0.244(3) 0.8535(17) 0.2700(16) 0.067(7) Uani d U P D 0.43(8) D 2
Cl Cl3S 0.159(4) 0.750(3) 0.284(2) 0.066(14) Uani d U P D 0.075(10) . .
Cl Cl4S 0.023(4) 0.821(3) 0.203(2) 0.066(14) Uani d U P D 0.075(10) . .
C C2S 0.146(11) 0.764(9) 0.212(3) 0.066(14) Uani d U P D 0.075(10) . .
H H2SA 0.2139 0.7847 0.1866 0.079 Uiso calc U P R 0.075(10) . .
H H2SB 0.143 0.7171 0.2001 0.079 Uiso calc U P R 0.075(10) . .

loop_
_atom_site_aniso_label
_atom_site_aniso_U_11
_atom_site_aniso_U_22
_atom_site_aniso_U_33
_atom_site_aniso_U_12
_atom_site_aniso_U_13
_atom_site_aniso_U_23
Ir1 0.0278(2) 0.0243(2) 0.01646(19) -0.00204(15) -0.00304(15) -0.00393(14)
Ir2 0.0315(2) 0.0210(2) 0.01450(19) -0.00104(15) -0.00074(15) -0.00453(14)
O1 0.033(4) 0.021(3) 0.025(3) 0.003(3) -0.010(3) -0.007(3)
N1 0.030(4) 0.038(5) 0.020(4) 0.002(4) -0.003(3) -0.015(4)
N2 0.027(4) 0.048(5) 0.019(4) 0.012(4) -0.005(3) -0.009(4)
N3 0.046(5) 0.028(4) 0.018(4) -0.007(4) 0.001(4) -0.005(3)
N4 0.047(5) 0.020(4) 0.025(4) -0.002(4) 0.003(4) -0.004(3)
C1 0.025(5) 0.035(6) 0.026(5) -0.001(4) -0.008(4) -0.002(4)
C2 0.033(5) 0.034(6) 0.024(5) 0.000(4) -0.007(4) -0.001(4)
C3 0.017(4) 0.033(5) 0.024(5) 0.003(4) 0.001(4) -0.005(4)
C4 0.020(5) 0.033(5) 0.031(5) -0.003(4) -0.009(4) -0.008(4)
C5 0.027(5) 0.037(6) 0.024(5) -0.009(4) -0.007(4) -0.001(4)
C6 0.045(7) 0.063(8) 0.038(7) 0.004(6) -0.015(5) -0.018(6)
C7 0.035(6) 0.043(7) 0.041(7) 0.001(5) -0.008(5) 0.000(5)
C8 0.035(6) 0.030(5) 0.034(6) 0.000(4) -0.005(5) -0.006(4)
C9 0.035(6) 0.032(5) 0.022(5) -0.005(4) 0.003(4) -0.013(4)
C10 0.040(6) 0.049(7) 0.034(6) -0.012(5) -0.011(5) -0.011(5)
C11 0.029(5) 0.038(6) 0.020(5) -0.001(4) 0.003(4) -0.011(4)
C12 0.029(6) 0.073(9) 0.042(7) 0.001(6) -0.001(5) -0.034(7)
C13 0.030(6) 0.056(7) 0.031(6) 0.006(5) -0.012(5) -0.012(5)
C14 0.043(6) 0.032(6) 0.032(6) -0.002(5) -0.003(5) -0.016(5)
C15 0.046(7) 0.044(7) 0.025(6) 0.010(5) -0.007(5) 0.002(5)
C16 0.044(6) 0.020(5) 0.017(5) 0.001(4) -0.001(4) -0.001(4)
C17 0.052(6) 0.030(5) 0.012(4) -0.015(5) -0.005(4) 0.002(4)
C18 0.044(6) 0.025(5) 0.015(5) -0.010(4) 0.006(4) -0.003(4)
C19 0.042(6) 0.021(5) 0.022(5) -0.001(4) 0.001(4) 0.000(4)
C20 0.045(6) 0.021(5) 0.011(4) -0.004(4) 0.000(4) -0.002(4)
C21 0.046(6) 0.027(5) 0.019(5) 0.003(4) -0.006(4) -0.007(4)
C22 0.054(8) 0.064(8) 0.028(6) -0.009(6) -0.019(5) 0.003(6)
C23 0.081(9) 0.054(8) 0.027(6) -0.032(7) 0.025(6) -0.024(6)
C24 0.045(6) 0.030(6) 0.034(6) -0.006(5) 0.008(5) 0.009(5)
C25 0.054(7) 0.029(5) 0.027(5) -0.008(5) -0.008(5) -0.010(4)
C26 0.049(7) 0.027(5) 0.033(6) 0.003(5) -0.004(5) -0.001(5)
C27 0.045(6) 0.020(5) 0.015(5) -0.005(4) 0.006(4) -0.007(4)
C28 0.078(9) 0.030(6) 0.034(6) -0.019(6) 0.002(6) -0.008(5)
C29 0.061(8) 0.021(5) 0.033(6) -0.001(5) -0.003(5) -0.004(4)
C30 0.055(7) 0.039(6) 0.031(6) -0.011(5) -0.011(5) -0.006(5)
C31 0.046(7) 0.024(5) 0.043(7) 0.009(5) -0.010(5) -0.006(5)
C32 0.033(5) 0.037(6) 0.021(5) 0.005(4) -0.010(4) -0.004(4)
Cl1S 0.082(7) 0.072(6) 0.043(5) -0.024(5) -0.023(4) -0.011(4)
Cl2S 0.052(6) 0.173(13) 0.050(6) -0.014(7) -0.023(5) 0.027(7)
C1S 0.12(7) 0.120(18) 0.037(10) 0.01(2) -0.028(10) -0.019(9)
C1SA 0.066(14) 0.09(6) 0.048(9) 0.005(14) -0.026(8) 0.006(11)
F1 0.171(10) 0.065(6) 0.029(4) 0.043(6) -0.027(5) -0.016(4)
F2 0.115(8) 0.097(7) 0.068(6) -0.027(6) -0.009(5) -0.054(5)
F3 0.084(6) 0.107(7) 0.037(4) 0.036(5) 0.000(4) -0.026(5)
F4 0.053(4) 0.041(4) 0.055(4) 0.019(3) -0.016(3) -0.017(3)
F5 0.048(4) 0.040(4) 0.029(3) -0.004(3) -0.011(3) 0.007(3)
F6 0.037(3) 0.046(4) 0.052(4) -0.011(3) -0.020(3) 0.000(3)
F7 0.037(3) 0.048(4) 0.034(3) 0.008(3) -0.005(3) -0.001(3)
F8 0.040(4) 0.067(5) 0.022(3) 0.001(3) -0.003(3) -0.011(3)
F9 0.052(4) 0.039(4) 0.029(3) -0.014(3) -0.005(3) 0.001(3)
F10 0.064(5) 0.074(6) 0.141(9) -0.039(5) 0.026(5) -0.072(6)
F11 0.103(7) 0.052(5) 0.062(5) -0.004(4) -0.031(5) -0.036(4)
F12 0.082(6) 0.035(4) 0.081(6) 0.005(4) -0.031(5) -0.025(4)
F13 0.089(6) 0.064(5) 0.088(6) -0.046(5) -0.044(5) 0.033(5)
F14 0.047(4) 0.042(4) 0.086(6) -0.001(3) -0.031(4) -0.008(4)
F15 0.054(5) 0.080(6) 0.097(7) -0.014(4) -0.007(4) -0.055(5)
F16 0.070(10) 0.044(5) 0.039(8) -0.010(5) -0.021(6) 0.016(4)
F16A 0.125(19) 0.060(11) 0.068(11) -0.017(11) -0.060(11) 0.013(9)
F17 0.100(8) 0.083(10) 0.085(11) -0.047(7) -0.069(7) 0.042(7)
F17A 0.068(15) 0.045(7) 0.061(16) -0.010(8) -0.034(11) 0.021(7)
F18 0.106(9) 0.049(7) 0.059(6) -0.019(6) -0.045(6) 0.007(5)
F18A 0.083(8) 0.067(14) 0.062(12) -0.027(7) -0.051(7) 0.021(9)
F19 0.040(4) 0.035(4) 0.106(7) 0.008(3) -0.023(4) -0.004(4)
F20 0.039(4) 0.061(4) 0.034(4) 0.013(3) -0.002(3) -0.013(3)
F21 0.049(4) 0.065(5) 0.047(4) 0.023(3) -0.027(3) -0.026(4)
F22 0.057(4) 0.038(4) 0.056(4) -0.005(3) 0.004(3) -0.023(3)
F23 0.044(4) 0.030(3) 0.061(4) -0.006(3) -0.022(3) -0.009(3)
F24 0.069(5) 0.025(3) 0.054(4) -0.001(3) -0.037(4) -0.001(3)
C33 0.029(5) 0.019(5) 0.027(5) -0.007(4) -0.005(4) 0.000(4)
C34 0.044(6) 0.028(5) 0.026(5) -0.004(5) -0.011(5) 0.002(4)
C35 0.040(6) 0.030(5) 0.027(5) 0.005(5) -0.003(5) -0.002(4)
C36 0.034(5) 0.025(5) 0.029(5) 0.003(4) -0.001(4) -0.009(4)
C37 0.029(5) 0.024(5) 0.032(5) -0.005(4) -0.004(4) -0.002(4)
C38 0.030(5) 0.023(5) 0.021(5) -0.003(4) -0.003(4) -0.003(4)
C39 0.062(8) 0.042(7) 0.030(6) 0.009(6) -0.009(6) -0.008(5)
C40 0.031(5) 0.028(5) 0.038(6) 0.004(4) -0.005(5) -0.008(4)
C41 0.027(5) 0.028(5) 0.025(5) -0.001(4) -0.009(4) -0.007(4)
C42 0.025(5) 0.027(5) 0.029(5) -0.001(4) -0.005(4) -0.012(4)
C43 0.026(5) 0.034(5) 0.021(5) 0.001(4) -0.004(4) 0.000(4)
C44 0.030(5) 0.041(6) 0.030(6) 0.000(5) -0.009(4) -0.012(5)
C45 0.026(5) 0.035(6) 0.037(6) 0.000(4) -0.007(4) -0.017(5)
C46 0.023(5) 0.027(5) 0.030(5) -0.002(4) -0.007(4) -0.006(4)
C47 0.032(6) 0.049(7) 0.021(5) -0.003(5) -0.002(4) -0.007(5)
C48 0.040(6) 0.042(7) 0.043(7) -0.005(5) -0.003(5) -0.025(5)
C49 0.036(6) 0.026(5) 0.022(5) 0.000(4) -0.003(4) -0.007(4)
C50 0.038(6) 0.023(5) 0.030(5) 0.000(4) -0.008(4) -0.003(4)
C51 0.041(6) 0.027(5) 0.026(5) 0.000(4) -0.006(4) -0.003(4)
C52 0.044(6) 0.025(5) 0.042(6) -0.002(5) -0.010(5) 0.007(5)
C53 0.044(7) 0.040(6) 0.045(7) -0.008(5) -0.018(5) 0.001(5)
C54 0.046(6) 0.025(5) 0.035(6) -0.005(5) -0.014(5) -0.001(4)
C55 0.040(6) 0.027(5) 0.036(6) -0.003(5) -0.004(5) -0.003(5)
C56 0.083(6) 0.049(5) 0.062(6) -0.022(4) -0.046(5) 0.019(4)
C57 0.036(5) 0.033(5) 0.015(5) -0.006(4) -0.003(4) -0.008(4)
C58 0.042(6) 0.025(5) 0.018(5) 0.001(4) -0.006(4) -0.005(4)
C59 0.030(5) 0.033(5) 0.020(5) 0.000(4) -0.005(4) -0.006(4)
C60 0.028(5) 0.029(5) 0.019(5) -0.004(4) -0.005(4) -0.003(4)
C61 0.036(6) 0.025(5) 0.024(5) 0.002(4) -0.010(4) -0.005(4)
C62 0.029(5) 0.023(5) 0.029(5) 0.003(4) -0.006(4) -0.005(4)
C63 0.035(6) 0.032(6) 0.026(5) 0.002(4) -0.004(4) -0.008(4)
C64 0.037(6) 0.029(5) 0.031(6) 0.001(4) -0.012(5) -0.006(4)
B1 0.031(6) 0.017(5) 0.026(6) -0.002(4) -0.007(5) -0.004(4)
F25 0.047(4) 0.036(3) 0.042(4) -0.006(3) -0.012(3) 0.007(3)
F26 0.072(5) 0.044(4) 0.032(3) -0.021(3) -0.004(3) -0.014(3)
F27 0.043(4) 0.040(4) 0.042(4) -0.002(3) 0.004(3) -0.006(3)
F28 0.034(4) 0.044(4) 0.085(6) 0.013(3) -0.009(4) -0.004(4)
F29 0.060(5) 0.041(4) 0.053(5) 0.013(3) -0.011(4) 0.006(3)
F30 0.068(5) 0.040(4) 0.110(7) 0.021(4) -0.040(5) -0.043(4)
F31 0.080(6) 0.078(11) 0.040(9) -0.037(6) -0.037(5) 0.018(7)
F31A 0.058(11) 0.059(8) 0.034(12) -0.018(8) -0.032(8) 0.015(7)
F32 0.089(10) 0.083(8) 0.035(6) -0.026(6) -0.030(6) -0.009(6)
F32A 0.070(7) 0.073(14) 0.033(10) -0.026(6) -0.036(6) -0.013(9)
F33 0.101(12) 0.057(6) 0.029(8) -0.032(6) -0.020(7) 0.007(5)
F33A 0.110(16) 0.064(9) 0.045(11) -0.025(9) -0.035(11) -0.006(8)
F34 0.048(4) 0.025(3) 0.057(4) -0.004(3) -0.019(3) -0.008(3)
F35 0.034(4) 0.042(4) 0.080(5) 0.000(3) -0.010(3) -0.032(4)
F36 0.062(4) 0.053(4) 0.041(4) -0.015(3) -0.021(3) -0.013(3)
F37 0.094(7) 0.066(11) 0.041(11) -0.005(6) 0.012(5) -0.028(8)
F38 0.068(10) 0.034(6) 0.035(7) 0.009(6) 0.004(7) -0.016(5)
F39 0.114(12) 0.049(9) 0.032(8) 0.000(9) -0.011(8) -0.021(7)
F40 0.114(7) 0.059(7) 0.104(9) 0.006(5) -0.046(6) 0.038(6)
F40A 0.131(13) 0.09(2) 0.058(14) -0.014(14) -0.029(11) 0.009(13)
F41 0.110(8) 0.039(5) 0.049(6) -0.004(5) -0.027(5) 0.011(4)
F41A 0.122(14) 0.05(2) 0.050(17) 0.004(13) -0.040(12) 0.008(14)
F42 0.171(11) 0.039(5) 0.036(4) -0.008(6) -0.037(5) 0.011(4)
F42A 0.135(19) 0.037(12) 0.036(13) 0.002(13) -0.037(13) 0.021(10)
F43 0.078(6) 0.090(7) 0.155(10) 0.043(5) -0.080(7) -0.085(7)
F44 0.033(4) 0.057(4) 0.055(4) 0.003(3) -0.007(3) -0.003(3)
F45 0.042(4) 0.117(8) 0.081(6) -0.004(5) -0.018(4) 0.066(6)
F46 0.104(6) 0.022(3) 0.055(4) 0.013(4) -0.040(4) -0.015(3)
F47 0.083(5) 0.047(4) 0.026(3) -0.026(4) -0.018(3) 0.008(3)
F48 0.045(4) 0.077(5) 0.073(5) -0.017(4) -0.006(4) -0.050(4)
C65 0.032(5) 0.022(5) 0.021(5) -0.003(4) -0.002(4) -0.003(4)
C66 0.032(5) 0.027(5) 0.023(5) 0.002(4) -0.004(4) -0.006(4)
C67 0.031(5) 0.022(5) 0.022(5) -0.003(4) -0.003(4) -0.005(4)
C68 0.024(5) 0.039(6) 0.028(5) 0.003(4) -0.002(4) -0.012(4)
C69 0.035(6) 0.031(5) 0.024(5) 0.001(4) -0.006(4) -0.011(4)
C70 0.036(6) 0.025(5) 0.021(5) -0.003(4) -0.005(4) -0.008(4)
C71 0.031(5) 0.027(5) 0.034(6) -0.006(4) -0.002(4) -0.005(4)
C72 0.038(6) 0.040(6) 0.039(6) 0.002(5) -0.009(5) -0.006(5)
C73 0.030(5) 0.018(5) 0.023(5) 0.005(4) -0.001(4) -0.005(4)
C74 0.030(5) 0.025(5) 0.029(5) -0.004(4) -0.011(4) -0.007(4)
C75 0.037(6) 0.025(5) 0.025(5) -0.005(4) -0.007(4) 0.001(4)
C76 0.031(5) 0.025(5) 0.033(6) -0.003(4) -0.005(4) -0.002(4)
C77 0.033(5) 0.026(5) 0.027(5) 0.002(4) -0.004(4) -0.011(4)
C78 0.030(5) 0.025(5) 0.014(4) 0.007(4) 0.000(4) -0.006(4)
C79 0.071(5) 0.054(5) 0.027(5) -0.028(4) -0.023(4) 0.008(3)
C80 0.028(5) 0.028(5) 0.039(6) 0.000(4) -0.002(4) -0.015(5)
C81 0.031(5) 0.027(5) 0.023(5) -0.001(4) -0.004(4) -0.004(4)
C82 0.050(7) 0.025(5) 0.029(6) -0.001(5) -0.012(5) -0.003(4)
C83 0.062(7) 0.030(6) 0.021(5) 0.004(5) -0.004(5) -0.007(4)
C84 0.082(9) 0.041(7) 0.023(6) 0.004(6) -0.009(6) -0.005(5)
C85 0.064(8) 0.029(6) 0.030(6) 0.007(5) -0.014(5) 0.000(5)
C86 0.048(7) 0.027(5) 0.032(6) 0.002(5) -0.012(5) -0.002(4)
C87 0.088(6) 0.038(5) 0.026(4) 0.002(4) 0.001(4) -0.014(3)
C88 0.115(8) 0.040(6) 0.042(5) 0.003(5) -0.037(5) 0.012(4)
C89 0.029(5) 0.017(4) 0.022(5) 0.000(4) 0.001(4) 0.000(4)
C90 0.037(6) 0.023(5) 0.025(5) -0.005(4) -0.006(4) -0.005(4)
C91 0.038(6) 0.023(5) 0.027(5) 0.007(4) -0.009(4) -0.003(4)
C92 0.032(5) 0.023(5) 0.031(5) 0.002(4) 0.000(4) -0.004(4)
C93 0.035(5) 0.020(5) 0.028(5) -0.006(4) -0.006(4) 0.000(4)
C94 0.029(5) 0.019(5) 0.025(5) 0.000(4) -0.003(4) 0.002(4)
C95 0.039(6) 0.033(6) 0.044(7) 0.002(5) -0.014(5) -0.007(5)
C96 0.040(6) 0.023(5) 0.032(6) -0.001(4) -0.005(5) -0.008(4)
B2 0.025(6) 0.022(5) 0.027(6) 0.002(4) -0.005(5) 0.000(4)
F37A 0.092(10) 0.047(12) 0.043(12) 0.000(9) -0.004(9) -0.023(10)
F39A 0.068(13) 0.042(9) 0.038(9) 0.004(8) 0.010(8) -0.011(7)
F38A 0.097(9) 0.061(12) 0.034(10) -0.003(8) 0.009(7) -0.020(9)
Cl3S 0.07(2) 0.08(3) 0.06(2) -0.003(17) -0.006(16) -0.033(18)
Cl4S 0.07(2) 0.08(3) 0.06(2) -0.003(17) -0.006(16) -0.033(18)
C2S 0.07(2) 0.08(3) 0.06(2) -0.003(17) -0.006(16) -0.033(18)

loop_
_atom_type_symbol
_atom_type_description
_atom_type_scat_dispersion_real
_atom_type_scat_dispersion_imag
_atom_type_scat_source
C C 0.0033 0.0016 'International Tables Vol C Tables 4.2.6.8 and 6.1.1.4'
H H 0.0000 0.0000 'International Tables Vol C Tables 4.2.6.8 and 6.1.1.4'
B B 0.0013 0.0007 'International Tables Vol C Tables 4.2.6.8 and 6.1.1.4'
Cl Cl 0.1484 0.1585 'International Tables Vol C Tables 4.2.6.8 and 6.1.1.4'
F F 0.0171 0.0103 'International Tables Vol C Tables 4.2.6.8 and 6.1.1.4'
Ir Ir -1.4442 7.9887 'International Tables Vol C Tables 4.2.6.8 and 6.1.1.4'
N N 0.0061 0.0033 'International Tables Vol C Tables 4.2.6.8 and 6.1.1.4'
O O 0.0106 0.0060 'International Tables Vol C Tables 4.2.6.8 and 6.1.1.4'

loop_
_geom_angle_atom_site_label_1
_geom_angle_atom_site_label_2
_geom_angle_atom_site_label_3
_geom_angle
O1 Ir1 C11 96.7(3)
O1 Ir1 C16 89.1(3)
C11 Ir1 C16 89.8(4)
O1 Ir1 C4 158.4(3)
C11 Ir1 C4 101.7(4)
C16 Ir1 C4 102.2(4)
O1 Ir1 C5 124.8(3)
C11 Ir1 C5 138.5(4)
C16 Ir1 C5 90.7(4)
C4 Ir1 C5 38.0(4)
O1 Ir1 C3 131.7(3)
C11 Ir1 C3 91.8(4)
C16 Ir1 C3 138.6(4)
C4 Ir1 C3 37.3(4)
C5 Ir1 C3 62.2(4)
O1 Ir1 C1 95.5(3)
C11 Ir1 C1 151.4(4)
C16 Ir1 C1 116.3(4)
C4 Ir1 C1 63.0(4)
C5 Ir1 C1 37.9(4)
C3 Ir1 C1 61.1(4)
O1 Ir1 C2 99.6(3)
C11 Ir1 C2 116.1(4)
C16 Ir1 C2 151.2(4)
C4 Ir1 C2 62.0(4)
C5 Ir1 C2 61.8(4)
C3 Ir1 C2 36.4(3)
C1 Ir1 C2 36.0(4)
O1 Ir2 C27 98.7(3)
O1 Ir2 C32 90.9(3)
C27 Ir2 C32 90.9(4)
O1 Ir2 C19 157.5(3)
C27 Ir2 C19 102.1(4)
C32 Ir2 C19 97.1(4)
O1 Ir2 C20 121.2(3)
C27 Ir2 C20 140.0(4)
C32 Ir2 C20 90.7(4)
C19 Ir2 C20 38.2(3)
O1 Ir2 C18 136.0(3)
C27 Ir2 C18 88.3(4)
C32 Ir2 C18 132.6(4)
C19 Ir2 C18 37.5(4)
C20 Ir2 C18 62.1(3)
O1 Ir2 C21 95.3(3)
C27 Ir2 C21 147.0(4)
C32 Ir2 C21 118.6(4)
C19 Ir2 C21 62.4(4)
C20 Ir2 C21 36.5(4)
C18 Ir2 C21 61.4(3)
O1 Ir2 C17 102.2(3)
C27 Ir2 C17 110.7(4)
C32 Ir2 C17 152.3(4)
C19 Ir2 C17 62.4(4)
C20 Ir2 C17 61.6(3)
C18 Ir2 C17 36.7(4)
C21 Ir2 C17 36.8(3)
Ir1 O1 Ir2 149.6(4)
C11 N1 C12 112.0(10)
C11 N1 C14 126.6(8)
C12 N1 C14 121.4(10)
C11 N2 C13 110.6(9)
C11 N2 C15 127.4(9)
C13 N2 C15 121.9(9)
C27 N3 C28 109.7(10)
C27 N3 C30 127.4(9)
C28 N3 C30 122.9(10)
C27 N4 C29 108.5(9)
C27 N4 C31 129.7(9)
C29 N4 C31 121.8(9)
C2 C1 C5 107.9(8)
C2 C1 C6 126.2(10)
C5 C1 C6 125.7(10)
C2 C1 Ir1 73.5(6)
C5 C1 Ir1 69.0(5)
C6 C1 Ir1 126.6(7)
C1 C2 C3 108.2(9)
C1 C2 C7 123.8(9)
C3 C2 C7 127.8(10)
C1 C2 Ir1 70.5(6)
C3 C2 Ir1 69.9(5)
C7 C2 Ir1 128.5(7)
C4 C3 C2 108.9(9)
C4 C3 C8 125.2(9)
C2 C3 C8 125.8(9)
C4 C3 Ir1 68.8(5)
C2 C3 Ir1 73.7(6)
C8 C3 Ir1 126.7(7)
C3 C4 C5 107.6(9)
C3 C4 C9 127.2(9)
C5 C4 C9 124.2(9)
C3 C4 Ir1 73.8(5)
C5 C4 Ir1 71.8(6)
C9 C4 Ir1 128.9(7)
C4 C5 C1 107.3(9)
C4 C5 C10 127.4(9)
C1 C5 C10 125.1(9)
C4 C5 Ir1 70.1(5)
C1 C5 Ir1 73.1(5)
C10 C5 Ir1 125.6(7)
C1 C6 H6A 109.5
C1 C6 H6B 109.5
H6A C6 H6B 109.5
C1 C6 H6C 109.5
H6A C6 H6C 109.5
H6B C6 H6C 109.5
C2 C7 H7A 109.5
C2 C7 H7B 109.5
H7A C7 H7B 109.5
C2 C7 H7C 109.5
H7A C7 H7C 109.5
H7B C7 H7C 109.5
C3 C8 H8A 109.5
C3 C8 H8B 109.5
H8A C8 H8B 109.5
C3 C8 H8C 109.5
H8A C8 H8C 109.5
H8B C8 H8C 109.5
C4 C9 H9A 109.5
C4 C9 H9B 109.5
H9A C9 H9B 109.5
C4 C9 H9C 109.5
H9A C9 H9C 109.5
H9B C9 H9C 109.5
C5 C10 H10A 109.5
C5 C10 H10B 109.5
H10A C10 H10B 109.5
C5 C10 H10C 109.5
H10A C10 H10C 109.5
H10B C10 H10C 109.5
N1 C11 N2 104.4(9)
N1 C11 Ir1 122.8(7)
N2 C11 Ir1 132.8(8)
C13 C12 N1 105.2(10)
C13 C12 H12 127.4
N1 C12 H12 127.4
C12 C13 N2 107.7(10)
C12 C13 H13 126.1
N2 C13 H13 126.1
N1 C14 H14A 109.5
N1 C14 H14B 109.5
H14A C14 H14B 109.5
N1 C14 H14C 109.5
H14A C14 H14C 109.5
H14B C14 H14C 109.5
N2 C15 H15A 109.5
N2 C15 H15B 109.5
H15A C15 H15B 109.5
N2 C15 H15C 109.5
H15A C15 H15C 109.5
H15B C15 H15C 109.5
Ir1 C16 H16A 109.5
Ir1 C16 H16B 109.5
H16A C16 H16B 109.5
Ir1 C16 H16C 109.5
H16A C16 H16C 109.5
H16B C16 H16C 109.5
C18 C17 C21 105.7(9)
C18 C17 C22 128.8(10)
C21 C17 C22 125.2(10)
C18 C17 Ir2 68.5(5)
C21 C17 Ir2 69.7(5)
C22 C17 Ir2 130.6(8)
C19 C18 C17 109.5(8)
C19 C18 C23 125.1(11)
C17 C18 C23 125.2(11)
C19 C18 Ir2 68.8(5)
C17 C18 Ir2 74.8(5)
C23 C18 Ir2 126.6(7)
C18 C19 C20 107.1(9)
C18 C19 C24 125.5(9)
C20 C19 C24 126.4(10)
C18 C19 Ir2 73.8(6)
C20 C19 Ir2 72.0(6)
C24 C19 Ir2 128.5(7)
C21 C20 C19 108.9(9)
C21 C20 C25 125.7(9)
C19 C20 C25 125.2(10)
C21 C20 Ir2 74.5(6)
C19 C20 Ir2 69.8(5)
C25 C20 Ir2 125.9(7)
C20 C21 C17 108.7(9)
C20 C21 C26 127.2(9)
C17 C21 C26 123.9(10)
C20 C21 Ir2 69.1(5)
C17 C21 Ir2 73.5(6)
C26 C21 Ir2 127.2(7)
C17 C22 H22A 109.5
C17 C22 H22B 109.5
H22A C22 H22B 109.5
C17 C22 H22C 109.5
H22A C22 H22C 109.5
H22B C22 H22C 109.5
C18 C23 H23A 109.5
C18 C23 H23B 109.5
H23A C23 H23B 109.5
C18 C23 H23C 109.5
H23A C23 H23C 109.5
H23B C23 H23C 109.5
C19 C24 H24A 109.5
C19 C24 H24B 109.5
H24A C24 H24B 109.5
C19 C24 H24C 109.5
H24A C24 H24C 109.5
H24B C24 H24C 109.5
C20 C25 H25A 109.5
C20 C25 H25B 109.5
H25A C25 H25B 109.5
C20 C25 H25C 109.5
H25A C25 H25C 109.5
H25B C25 H25C 109.5
C21 C26 H26A 109.5
C21 C26 H26B 109.5
H26A C26 H26B 109.5
C21 C26 H26C 109.5
H26A C26 H26C 109.5
H26B C26 H26C 109.5
N3 C27 N4 106.2(8)
N3 C27 Ir2 121.8(7)
N4 C27 Ir2 131.4(8)
C29 C28 N3 107.7(11)
C29 C28 H28 126.2
N3 C28 H28 126.2
C28 C29 N4 107.9(10)
C28 C29 H29 126.0
N4 C29 H29 126.0
N3 C30 H30A 109.5
N3 C30 H30B 109.5
H30A C30 H30B 109.5
N3 C30 H30C 109.5
H30A C30 H30C 109.5
H30B C30 H30C 109.5
N4 C31 H31A 109.5
N4 C31 H31B 109.5
H31A C31 H31B 109.5
N4 C31 H31C 109.5
H31A C31 H31C 109.5
H31B C31 H31C 109.5
Ir2 C32 H32A 109.5
Ir2 C32 H32B 109.5
H32A C32 H32B 109.5
Ir2 C32 H32C 109.5
H32A C32 H32C 109.5
H32B C32 H32C 109.5
Cl1S C1S Cl2S 114.9(17)
Cl1S C1S H1SA 108.6
Cl2S C1S H1SA 108.6
Cl1S C1S H1SB 108.6
Cl2S C1S H1SB 108.6
H1SA C1S H1SB 107.5
Cl2S C1SA Cl1S 115.0(17)
Cl2S C1SA H1SC 108.5
Cl1S C1SA H1SC 108.5
Cl2S C1SA H1SD 108.5
Cl1S C1SA H1SD 108.5
H1SC C1SA H1SD 107.5
C38 C33 C34 115.7(9)
C38 C33 B1 126.0(9)
C34 C33 B1 118.3(9)
C35 C34 C33 122.8(10)
C35 C34 H34 118.6
C33 C34 H34 118.6
C34 C35 C36 119.8(10)
C34 C35 C39 120.7(10)
C36 C35 C39 119.5(10)
C37 C36 C35 118.9(9)
C37 C36 H36 120.6
C35 C36 H36 120.6
C36 C37 C38 120.3(9)
C36 C37 C40 121.0(9)
C38 C37 C40 118.7(9)
C33 C38 C37 122.5(9)
C33 C38 H38 118.7
C37 C38 H38 118.7
F2 C39 F3 103.9(11)
F2 C39 F1 103.7(11)
F3 C39 F1 106.5(11)
F2 C39 C35 113.7(11)
F3 C39 C35 115.1(11)
F1 C39 C35 112.9(10)
F6 C40 F5 105.5(8)
F6 C40 F4 106.0(8)
F5 C40 F4 106.0(8)
F6 C40 C37 112.5(8)
F5 C40 C37 113.6(8)
F4 C40 C37 112.7(9)
C46 C41 C42 115.7(9)
C46 C41 B1 123.7(9)
C42 C41 B1 120.6(8)
C43 C42 C41 121.7(9)
C43 C42 H42 119.1
C41 C42 H42 119.1
C44 C43 C42 122.1(9)
C44 C43 C47 119.3(9)
C42 C43 C47 118.4(9)
C43 C44 C45 117.3(9)
C43 C44 H44 121.3
C45 C44 H44 121.3
C46 C45 C44 120.9(9)
C46 C45 C48 119.5(10)
C44 C45 C48 119.6(10)
C45 C46 C41 122.1(9)
C45 C46 H46 118.9
C41 C46 H46 118.9
F9 C47 F8 107.6(8)
F9 C47 F7 106.6(9)
F8 C47 F7 106.3(8)
F9 C47 C43 112.4(8)
F8 C47 C43 111.6(9)
F7 C47 C43 112.0(8)
F10 C48 F12 105.2(11)
F10 C48 F11 108.7(10)
F12 C48 F11 105.6(9)
F10 C48 C45 111.5(9)
F12 C48 C45 111.4(9)
F11 C48 C45 113.9(10)
C54 C49 C50 116.2(9)
C54 C49 B1 126.3(9)
C50 C49 B1 117.4(9)
C51 C50 C49 122.2(10)
C51 C50 H50 118.9
C49 C50 H50 118.9
C52 C51 C50 120.4(10)
C52 C51 C55 121.4(9)
C50 C51 C55 118.1(9)
C53 C52 C51 118.2(10)
C53 C52 H52 120.9
C51 C52 H52 120.9
C52 C53 C54 121.2(10)
C52 C53 C56 120.0(10)
C54 C53 C56 118.8(10)
C49 C54 C53 121.6(10)
C49 C54 H54 119.2
C53 C54 H54 119.2
F14 C55 F13 109.5(10)
F14 C55 F15 105.0(10)
F13 C55 F15 104.2(10)
F14 C55 C51 114.0(9)
F13 C55 C51 112.9(9)
F15 C55 C51 110.5(9)
F17 C56 F16 109.3(11)
F16A C56 F17A 108.2(14)
F17 C56 F18 103.2(10)
F16 C56 F18 104.1(10)
F16A C56 F18A 103.3(13)
F17A C56 F18A 101.7(13)
F17 C56 C53 117.0(11)
F16A C56 C53 119.4(14)
F16 C56 C53 112.7(12)
F17A C56 C53 115.9(19)
F18 C56 C53 109.5(11)
F18A C56 C53 105.9(14)
C62 C57 C58 115.2(9)
C62 C57 B1 122.5(9)
C58 C57 B1 122.3(9)
C59 C58 C57 122.6(9)
C59 C58 H58 118.7
C57 C58 H58 118.7
C60 C59 C58 120.5(9)
C60 C59 C63 118.9(9)
C58 C59 C63 120.6(9)
C59 C60 C61 118.4(9)
C59 C60 H60 120.8
C61 C60 H60 120.8
C60 C61 C62 121.2(9)
C60 C61 C64 120.6(9)
C62 C61 C64 118.2(9)
C61 C62 C57 122.1(9)
C61 C62 H62 118.9
C57 C62 H62 118.9
F19 C63 F20 107.0(9)
F19 C63 F21 106.8(9)
F20 C63 F21 104.8(8)
F19 C63 C59 113.3(9)
F20 C63 C59 112.4(8)
F21 C63 C59 112.0(8)
F23 C64 F24 107.5(9)
F23 C64 F22 106.0(8)
F24 C64 F22 105.7(8)
F23 C64 C61 114.0(8)
F24 C64 C61 112.2(8)
F22 C64 C61 110.9(9)
C49 B1 C33 105.3(8)
C49 B1 C57 112.8(8)
C33 B1 C57 110.5(8)
C49 B1 C41 111.2(8)
C33 B1 C41 112.1(8)
C57 B1 C41 105.0(8)
C70 C65 C66 114.7(9)
C70 C65 B2 125.1(9)
C66 C65 B2 119.2(8)
C67 C66 C65 121.5(9)
C67 C66 H66 119.2
C65 C66 H66 119.2
C68 C67 C66 121.6(9)
C68 C67 C71 119.7(9)
C66 C67 C71 118.7(9)
C67 C68 C69 117.9(9)
C67 C68 H68 121.1
C69 C68 H68 121.1
C70 C69 C68 119.6(9)
C70 C69 C72 120.6(10)
C68 C69 C72 119.8(9)
C69 C70 C65 124.8(9)
C69 C70 H70 117.6
C65 C70 H70 117.6
F26 C71 F27 106.2(8)
F26 C71 F25 105.2(8)
F27 C71 F25 106.2(8)
F26 C71 C67 112.7(8)
F27 C71 C67 113.4(8)
F25 C71 C67 112.5(8)
F28 C72 F30 105.9(10)
F28 C72 F29 106.3(9)
F30 C72 F29 104.9(10)
F28 C72 C69 115.0(10)
F30 C72 C69 111.8(9)
F29 C72 C69 112.1(9)
C78 C73 C74 115.6(9)
C78 C73 B2 125.6(8)
C74 C73 B2 118.6(9)
C73 C74 C75 122.0(9)
C73 C74 H74 119.0
C75 C74 H74 119.0
C76 C75 C74 120.1(9)
C76 C75 C79 121.1(9)
C74 C75 C79 118.7(9)
C75 C76 C77 118.7(9)
C75 C76 H76 120.7
C77 C76 H76 120.7
C78 C77 C76 120.4(9)
C78 C77 C80 121.1(9)
C76 C77 C80 118.5(9)
C73 C78 C77 123.1(9)
C73 C78 H78 118.4
C77 C78 H78 118.4
F31 C79 F33 108.1(12)
F33A C79 F31A 107.1(14)
F33A C79 F32A 105.7(13)
F31A C79 F32A 105.6(13)
F31 C79 F32 105.0(10)
F33 C79 F32 105.4(11)
F31 C79 C75 117.1(11)
F33A C79 C75 113.9(16)
F33 C79 C75 111.6(13)
F31A C79 C75 115.2(17)
F32A C79 C75 108.6(14)
F32 C79 C75 108.9(11)
F35 C80 F36 106.1(9)
F35 C80 F34 104.9(8)
F36 C80 F34 104.7(8)
F35 C80 C77 113.5(8)
F36 C80 C77 113.7(9)
F34 C80 C77 113.0(9)
C82 C81 C86 115.3(9)
C82 C81 B2 120.7(9)
C86 C81 B2 123.2(9)
C83 C82 C81 122.0(10)
C83 C82 H82 119.0
C81 C82 H82 119.0
C82 C83 C84 121.8(10)
C82 C83 C87 120.6(9)
C84 C83 C87 117.4(9)
C85 C84 C83 117.1(10)
C85 C84 H84 121.5
C83 C84 H84 121.5
C86 C85 C84 121.4(10)
C86 C85 C88 118.6(10)
C84 C85 C88 120.0(10)
C85 C86 C81 122.5(10)
C85 C86 H86 118.7
C81 C86 H86 118.7
F38A C87 F39A 107.3(14)
F39 C87 F38 107.7(12)
F38A C87 F37A 106.3(12)
F39A C87 F37A 106.2(14)
F39 C87 F37 107.2(11)
F38 C87 F37 104.8(12)
F39 C87 C83 115.6(16)
F38A C87 C83 116.7(17)
F39A C87 C83 114.(2)
F38 C87 C83 110.4(16)
F37A C87 C83 105.4(18)
F37 C87 C83 110.5(13)
F42 C88 F40 107.6(10)
F40A C88 F42A 106.1(16)
F40A C88 F41A 104.7(15)
F42A C88 F41A 104.8(15)
F42 C88 F41 105.5(10)
F40 C88 F41 105.0(10)
F42 C88 C85 114.0(10)
F40 C88 C85 111.6(11)
F40A C88 C85 116.(3)
F42A C88 C85 116.7(18)
F41A C88 C85 107.(2)
F41 C88 C85 112.5(10)
C94 C89 C90 116.6(9)
C94 C89 B2 123.4(9)
C90 C89 B2 119.8(9)
C91 C90 C89 122.8(9)
C91 C90 H90 118.6
C89 C90 H90 118.6
C92 C91 C90 120.5(9)
C92 C91 C95 119.3(9)
C90 C91 C95 120.2(9)
C91 C92 C93 117.8(9)
C91 C92 H92 121.1
C93 C92 H92 121.1
C94 C93 C92 121.1(9)
C94 C93 C96 119.7(9)
C92 C93 C96 119.2(9)
C89 C94 C93 121.2(9)
C89 C94 H94 119.4
C93 C94 H94 119.4
F45 C95 F44 105.9(9)
F45 C95 F43 107.1(11)
F44 C95 F43 102.9(10)
F45 C95 C91 112.4(10)
F44 C95 C91 115.1(9)
F43 C95 C91 112.6(9)
F48 C96 F46 107.7(9)
F48 C96 F47 105.8(9)
F46 C96 F47 105.8(9)
F48 C96 C93 113.8(9)
F46 C96 C93 112.0(9)
F47 C96 C93 111.3(8)
C65 B2 C81 102.2(8)
C65 B2 C73 112.2(8)
C81 B2 C73 112.1(8)
C65 B2 C89 112.9(8)
C81 B2 C89 111.9(8)
C73 B2 C89 105.7(8)
Cl4S C2S Cl3S 111.(5)
Cl4S C2S H2SA 109.4
Cl3S C2S H2SA 109.4
Cl4S C2S H2SB 109.4
Cl3S C2S H2SB 109.4
H2SA C2S H2SB 108.0

loop_
_geom_bond_atom_site_label_1
_geom_bond_atom_site_label_2
_geom_bond_distance
Ir1 O1 1.933(7)
Ir1 C11 2.039(10)
Ir1 C16 2.092(9)
Ir1 C4 2.207(10)
Ir1 C5 2.230(10)
Ir1 C3 2.273(9)
Ir1 C1 2.286(9)
Ir1 C2 2.324(10)
Ir2 O1 1.936(7)
Ir2 C27 2.059(9)
Ir2 C32 2.104(9)
Ir2 C19 2.193(10)
Ir2 C20 2.223(10)
Ir2 C18 2.259(9)
Ir2 C21 2.293(10)
Ir2 C17 2.344(9)
N1 C11 1.354(13)
N1 C12 1.388(14)
N1 C14 1.458(14)
N2 C11 1.367(13)
N2 C13 1.375(14)
N2 C15 1.430(15)
N3 C27 1.343(13)
N3 C28 1.372(14)
N3 C30 1.458(15)
N4 C27 1.355(13)
N4 C29 1.386(14)
N4 C31 1.458(15)
C1 C2 1.424(15)
C1 C5 1.468(14)
C1 C6 1.491(15)
C2 C3 1.437(14)
C2 C7 1.504(15)
C3 C4 1.435(14)
C3 C8 1.486(14)
C4 C5 1.446(14)
C4 C9 1.491(14)
C5 C10 1.485(15)
C6 H6A 0.98
C6 H6B 0.98
C6 H6C 0.98
C7 H7A 0.98
C7 H7B 0.98
C7 H7C 0.98
C8 H8A 0.98
C8 H8B 0.98
C8 H8C 0.98
C9 H9A 0.98
C9 H9B 0.98
C9 H9C 0.98
C10 H10A 0.98
C10 H10B 0.98
C10 H10C 0.98
C12 C13 1.367(18)
C12 H12 0.95
C13 H13 0.95
C14 H14A 0.98
C14 H14B 0.98
C14 H14C 0.98
C15 H15A 0.98
C15 H15B 0.98
C15 H15C 0.98
C16 H16A 0.98
C16 H16B 0.98
C16 H16C 0.98
C17 C18 1.450(15)
C17 C21 1.464(14)
C17 C22 1.471(15)
C18 C19 1.431(15)
C18 C23 1.495(14)
C19 C20 1.444(13)
C19 C24 1.489(15)
C20 C21 1.415(15)
C20 C25 1.501(14)
C21 C26 1.516(14)
C22 H22A 0.98
C22 H22B 0.98
C22 H22C 0.98
C23 H23A 0.98
C23 H23B 0.98
C23 H23C 0.98
C24 H24A 0.98
C24 H24B 0.98
C24 H24C 0.98
C25 H25A 0.98
C25 H25B 0.98
C25 H25C 0.98
C26 H26A 0.98
C26 H26B 0.98
C26 H26C 0.98
C28 C29 1.314(18)
C28 H28 0.95
C29 H29 0.95
C30 H30A 0.98
C30 H30B 0.98
C30 H30C 0.98
C31 H31A 0.98
C31 H31B 0.98
C31 H31C 0.98
C32 H32A 0.98
C32 H32B 0.98
C32 H32C 0.98
Cl1S C1SA 1.73(2)
Cl1S C1S 1.73(2)
Cl2S C1SA 1.73(2)
Cl2S C1S 1.73(2)
C1S H1SA 0.99
C1S H1SB 0.99
C1SA H1SC 0.99
C1SA H1SD 0.99
F1 C39 1.343(14)
F2 C39 1.304(16)
F3 C39 1.313(15)
F4 C40 1.356(12)
F5 C40 1.353(12)
F6 C40 1.350(12)
F7 C47 1.348(12)
F8 C47 1.340(12)
F9 C47 1.337(13)
F10 C48 1.317(14)
F11 C48 1.335(14)
F12 C48 1.333(14)
F13 C55 1.314(13)
F14 C55 1.297(13)
F15 C55 1.334(13)
F16 C56 1.344(12)
F16A C56 1.333(14)
F17 C56 1.329(12)
F17A C56 1.356(15)
F18 C56 1.401(13)
F18A C56 1.412(14)
F19 C63 1.319(13)
F20 C63 1.342(12)
F21 C63 1.346(12)
F22 C64 1.339(12)
F23 C64 1.334(12)
F24 C64 1.338(12)
C33 C38 1.380(13)
C33 C34 1.391(14)
C33 B1 1.640(14)
C34 C35 1.386(15)
C34 H34 0.95
C35 C36 1.403(15)
C35 C39 1.475(15)
C36 C37 1.351(14)
C36 H36 0.95
C37 C38 1.415(14)
C37 C40 1.487(15)
C38 H38 0.95
C41 C46 1.401(13)
C41 C42 1.411(14)
C41 B1 1.651(14)
C42 C43 1.381(14)
C42 H42 0.95
C43 C44 1.368(15)
C43 C47 1.519(14)
C44 C45 1.409(16)
C44 H44 0.95
C45 C46 1.382(14)
C45 C48 1.501(15)
C46 H46 0.95
C49 C54 1.379(14)
C49 C50 1.415(15)
C49 B1 1.629(14)
C50 C51 1.391(14)
C50 H50 0.95
C51 C52 1.391(15)
C51 C55 1.502(15)
C52 C53 1.374(16)
C52 H52 0.95
C53 C54 1.414(15)
C53 C56 1.477(16)
C54 H54 0.95
C57 C62 1.399(14)
C57 C58 1.413(14)
C57 B1 1.649(15)
C58 C59 1.387(14)
C58 H58 0.95
C59 C60 1.380(14)
C59 C63 1.495(14)
C60 C61 1.383(14)
C60 H60 0.95
C61 C62 1.388(14)
C61 C64 1.507(14)
C62 H62 0.95
F25 C71 1.337(12)
F26 C71 1.327(12)
F27 C71 1.336(12)
F28 C72 1.331(13)
F29 C72 1.351(14)
F30 C72 1.341(14)
F31 C79 1.316(12)
F31A C79 1.334(14)
F32 C79 1.359(12)
F32A C79 1.347(14)
F33 C79 1.330(12)
F33A C79 1.322(14)
F34 C80 1.348(12)
F35 C80 1.326(12)
F36 C80 1.334(13)
F37 C87 1.355(13)
F38 C87 1.344(13)
F39 C87 1.327(13)
F40 C88 1.322(12)
F40A C88 1.328(16)
F41 C88 1.344(12)
F41A C88 1.341(16)
F42 C88 1.312(12)
F42A C88 1.329(16)
F43 C95 1.358(14)
F44 C95 1.315(13)
F45 C95 1.310(14)
F46 C96 1.320(12)
F47 C96 1.336(12)
F48 C96 1.314(13)
C65 C70 1.378(14)
C65 C66 1.425(14)
C65 B2 1.630(15)
C66 C67 1.398(14)
C66 H66 0.95
C67 C68 1.371(14)
C67 C71 1.497(13)
C68 C69 1.410(15)
C68 H68 0.95
C69 C70 1.377(14)
C69 C72 1.480(15)
C70 H70 0.95
C73 C78 1.379(14)
C73 C74 1.401(14)
C73 B2 1.645(14)
C74 C75 1.413(14)
C74 H74 0.95
C75 C76 1.364(14)
C75 C79 1.493(14)
C76 C77 1.393(14)
C76 H76 0.95
C77 C78 1.382(14)
C77 C80 1.490(14)
C78 H78 0.95
C81 C82 1.400(14)
C81 C86 1.411(14)
C81 B2 1.633(15)
C82 C83 1.385(15)
C82 H82 0.95
C83 C84 1.395(16)
C83 C87 1.506(15)
C84 C85 1.383(16)
C84 H84 0.95
C85 C86 1.382(15)
C85 C88 1.509(16)
C86 H86 0.95
C87 F38A 1.332(14)
C87 F39A 1.340(15)
C87 F37A 1.352(14)
C89 C94 1.386(14)
C89 C90 1.394(14)
C89 B2 1.647(14)
C90 C91 1.381(14)
C90 H90 0.95
C91 C92 1.374(15)
C91 C95 1.494(15)
C92 C93 1.405(14)
C92 H92 0.95
C93 C94 1.390(14)
C93 C96 1.512(14)
C94 H94 0.95
Cl3S C2S 1.74(2)
Cl4S C2S 1.74(2)
C2S H2SA 0.99
C2S H2SB 0.99

loop_
_geom_torsion_atom_site_label_1
_geom_torsion_atom_site_label_2
_geom_torsion_atom_site_label_3
_geom_torsion_atom_site_label_4
_geom_torsion
C5 C1 C2 C3 0.7(11)
C6 C1 C2 C3 176.3(10)
Ir1 C1 C2 C3 -60.0(7)
C5 C1 C2 C7 -175.3(9)
C6 C1 C2 C7 0.3(17)
Ir1 C1 C2 C7 124.0(10)
C5 C1 C2 Ir1 60.7(7)
C6 C1 C2 Ir1 -123.7(11)
C1 C2 C3 C4 0.3(11)
C7 C2 C3 C4 176.1(10)
Ir1 C2 C3 C4 -60.1(6)
C1 C2 C3 C8 -175.8(9)
C7 C2 C3 C8 0.1(17)
Ir1 C2 C3 C8 123.8(10)
C1 C2 C3 Ir1 60.4(7)
C7 C2 C3 Ir1 -123.7(11)
C2 C3 C4 C5 -1.2(11)
C8 C3 C4 C5 174.9(9)
Ir1 C3 C4 C5 -64.4(7)
C2 C3 C4 C9 -169.9(9)
C8 C3 C4 C9 6.2(15)
Ir1 C3 C4 C9 126.9(10)
C2 C3 C4 Ir1 63.2(7)
C8 C3 C4 Ir1 -120.7(9)
C3 C4 C5 C1 1.6(10)
C9 C4 C5 C1 170.7(9)
Ir1 C4 C5 C1 -64.1(7)
C3 C4 C5 C10 -174.1(10)
C9 C4 C5 C10 -5.0(16)
Ir1 C4 C5 C10 120.2(11)
C3 C4 C5 Ir1 65.7(6)
C9 C4 C5 Ir1 -125.1(9)
C2 C1 C5 C4 -1.4(11)
C6 C1 C5 C4 -177.1(10)
Ir1 C1 C5 C4 62.2(6)
C2 C1 C5 C10 174.4(10)
C6 C1 C5 C10 -1.3(16)
Ir1 C1 C5 C10 -122.0(10)
C2 C1 C5 Ir1 -63.6(7)
C6 C1 C5 Ir1 120.7(10)
C12 N1 C11 N2 2.1(11)
C14 N1 C11 N2 -179.2(9)
C12 N1 C11 Ir1 179.7(7)
C14 N1 C11 Ir1 -1.6(13)
C13 N2 C11 N1 -2.7(11)
C15 N2 C11 N1 177.3(9)
C13 N2 C11 Ir1 -180.0(8)
C15 N2 C11 Ir1 0.0(15)
C11 N1 C12 C13 -0.8(12)
C14 N1 C12 C13 -179.5(9)
N1 C12 C13 N2 -0.9(11)
C11 N2 C13 C12 2.3(12)
C15 N2 C13 C12 -177.6(9)
C21 C17 C18 C19 -0.3(11)
C22 C17 C18 C19 174.1(10)
Ir2 C17 C18 C19 -60.4(7)
C21 C17 C18 C23 -175.5(9)
C22 C17 C18 C23 -1.2(17)
Ir2 C17 C18 C23 124.4(10)
C21 C17 C18 Ir2 60.1(6)
C22 C17 C18 Ir2 -125.5(11)
C17 C18 C19 C20 -0.6(11)
C23 C18 C19 C20 174.7(9)
Ir2 C18 C19 C20 -64.8(6)
C17 C18 C19 C24 -169.8(9)
C23 C18 C19 C24 5.5(16)
Ir2 C18 C19 C24 126.0(10)
C17 C18 C19 Ir2 64.2(7)
C23 C18 C19 Ir2 -120.5(10)
C18 C19 C20 C21 1.3(11)
C24 C19 C20 C21 170.3(9)
Ir2 C19 C20 C21 -64.7(7)
C18 C19 C20 C25 -173.7(9)
C24 C19 C20 C25 -4.6(15)
Ir2 C19 C20 C25 120.4(9)
C18 C19 C20 Ir2 66.0(7)
C24 C19 C20 Ir2 -125.0(10)
C19 C20 C21 C17 -1.5(11)
C25 C20 C21 C17 173.4(9)
Ir2 C20 C21 C17 -63.2(7)
C19 C20 C21 C26 -176.8(10)
C25 C20 C21 C26 -1.9(16)
Ir2 C20 C21 C26 121.5(10)
C19 C20 C21 Ir2 61.7(6)
C25 C20 C21 Ir2 -123.4(10)
C18 C17 C21 C20 1.1(11)
C22 C17 C21 C20 -173.6(10)
Ir2 C17 C21 C20 60.4(7)
C18 C17 C21 C26 176.6(9)
C22 C17 C21 C26 2.0(16)
Ir2 C17 C21 C26 -124.1(10)
C18 C17 C21 Ir2 -59.3(6)
C22 C17 C21 Ir2 126.0(10)
C28 N3 C27 N4 0.2(11)
C30 N3 C27 N4 177.3(9)
C28 N3 C27 Ir2 171.8(7)
C30 N3 C27 Ir2 -11.1(13)
C29 N4 C27 N3 0.3(11)
C31 N4 C27 N3 178.8(10)
C29 N4 C27 Ir2 -170.3(8)
C31 N4 C27 Ir2 8.3(16)
C27 N3 C28 C29 -0.6(12)
C30 N3 C28 C29 -177.8(10)
N3 C28 C29 N4 0.7(13)
C27 N4 C29 C28 -0.6(12)
C31 N4 C29 C28 -179.3(10)
C38 C33 C34 C35 -0.6(15)
B1 C33 C34 C35 176.7(9)
C33 C34 C35 C36 0.9(16)
C33 C34 C35 C39 178.6(10)
C34 C35 C36 C37 -1.2(16)
C39 C35 C36 C37 -178.8(10)
C35 C36 C37 C38 1.1(15)
C35 C36 C37 C40 -178.6(10)
C34 C33 C38 C37 0.5(14)
B1 C33 C38 C37 -176.5(9)
C36 C37 C38 C33 -0.8(15)
C40 C37 C38 C33 178.9(9)
C34 C35 C39 F2 -79.6(14)
C36 C35 C39 F2 98.1(14)
C34 C35 C39 F3 160.8(11)
C36 C35 C39 F3 -21.6(17)
C34 C35 C39 F1 38.2(17)
C36 C35 C39 F1 -144.1(12)
C36 C37 C40 F6 102.1(11)
C38 C37 C40 F6 -77.6(12)
C36 C37 C40 F5 -138.1(10)
C38 C37 C40 F5 42.2(13)
C36 C37 C40 F4 -17.6(14)
C38 C37 C40 F4 162.7(9)
C46 C41 C42 C43 -1.7(14)
B1 C41 C42 C43 178.8(9)
C41 C42 C43 C44 0.4(15)
C41 C42 C43 C47 -174.7(9)
C42 C43 C44 C45 1.3(15)
C47 C43 C44 C45 176.4(9)
C43 C44 C45 C46 -1.7(15)
C43 C44 C45 C48 179.9(9)
C44 C45 C46 C41 0.4(15)
C48 C45 C46 C41 178.8(9)
C42 C41 C46 C45 1.2(14)
B1 C41 C46 C45 -179.2(9)
C44 C43 C47 F9 146.4(9)
C42 C43 C47 F9 -38.3(13)
C44 C43 C47 F8 25.4(13)
C42 C43 C47 F8 -159.3(9)
C44 C43 C47 F7 -93.6(11)
C42 C43 C47 F7 81.7(11)
C46 C45 C48 F10 -53.8(14)
C44 C45 C48 F10 124.6(12)
C46 C45 C48 F12 63.4(13)
C44 C45 C48 F12 -118.2(11)
C46 C45 C48 F11 -177.3(9)
C44 C45 C48 F11 1.1(15)
C54 C49 C50 C51 4.0(15)
B1 C49 C50 C51 -178.4(9)
C49 C50 C51 C52 -3.2(16)
C49 C50 C51 C55 173.5(9)
C50 C51 C52 C53 -0.6(17)
C55 C51 C52 C53 -177.3(10)
C51 C52 C53 C54 3.5(18)
C51 C52 C53 C56 -176.5(11)
C50 C49 C54 C53 -1.1(16)
B1 C49 C54 C53 -178.4(10)
C52 C53 C54 C49 -2.7(18)
C56 C53 C54 C49 177.4(10)
C52 C51 C55 F14 -139.7(11)
C50 C51 C55 F14 43.6(14)
C52 C51 C55 F13 -13.9(15)
C50 C51 C55 F13 169.3(10)
C52 C51 C55 F15 102.4(12)
C50 C51 C55 F15 -74.4(12)
C52 C53 C56 F17 -164.2(15)
C54 C53 C56 F17 15.8(19)
C52 C53 C56 F16A 117.(2)
C54 C53 C56 F16A -63.(2)
C52 C53 C56 F16 -36.3(17)
C54 C53 C56 F16 143.7(13)
C52 C53 C56 F17A -16.(2)
C54 C53 C56 F17A 164.4(18)
C52 C53 C56 F18 79.0(15)
C54 C53 C56 F18 -101.0(13)
C52 C53 C56 F18A -127.5(18)
C54 C53 C56 F18A 52.5(18)
C62 C57 C58 C59 -2.2(14)
B1 C57 C58 C59 179.3(9)
C57 C58 C59 C60 1.6(14)
C57 C58 C59 C63 179.9(9)
C58 C59 C60 C61 -0.2(14)
C63 C59 C60 C61 -178.5(9)
C59 C60 C61 C62 -0.5(14)
C59 C60 C61 C64 -178.9(9)
C60 C61 C62 C57 -0.2(15)
C64 C61 C62 C57 178.2(9)
C58 C57 C62 C61 1.5(14)
B1 C57 C62 C61 179.9(9)
C60 C59 C63 F19 -161.7(9)
C58 C59 C63 F19 19.9(13)
C60 C59 C63 F20 76.8(12)
C58 C59 C63 F20 -101.6(11)
C60 C59 C63 F21 -40.9(13)
C58 C59 C63 F21 140.8(9)
C60 C61 C64 F23 -3.7(14)
C62 C61 C64 F23 177.9(9)
C60 C61 C64 F24 -126.1(10)
C62 C61 C64 F24 55.5(13)
C60 C61 C64 F22 115.9(10)
C62 C61 C64 F22 -62.5(12)
C54 C49 B1 C33 112.8(11)
C50 C49 B1 C33 -64.5(11)
C54 C49 B1 C57 -7.9(14)
C50 C49 B1 C57 174.8(8)
C54 C49 B1 C41 -125.6(11)
C50 C49 B1 C41 57.1(11)
C38 C33 B1 C49 115.3(10)
C34 C33 B1 C49 -61.6(11)
C38 C33 B1 C57 -122.5(10)
C34 C33 B1 C57 60.5(11)
C38 C33 B1 C41 -5.7(13)
C34 C33 B1 C41 177.4(8)
C62 C57 B1 C49 132.0(9)
C58 C57 B1 C49 -49.7(12)
C62 C57 B1 C33 14.4(13)
C58 C57 B1 C33 -167.3(8)
C62 C57 B1 C41 -106.7(10)
C58 C57 B1 C41 71.6(11)
C46 C41 B1 C49 5.8(13)
C42 C41 B1 C49 -174.7(9)
C46 C41 B1 C33 123.4(10)
C42 C41 B1 C33 -57.1(12)
C46 C41 B1 C57 -116.5(10)
C42 C41 B1 C57 63.0(11)
C70 C65 C66 C67 -1.4(14)
B2 C65 C66 C67 167.7(9)
C65 C66 C67 C68 1.6(15)
C65 C66 C67 C71 179.0(9)
C66 C67 C68 C69 -1.5(14)
C71 C67 C68 C69 -178.9(9)
C67 C68 C69 C70 1.3(14)
C67 C68 C69 C72 -178.8(9)
C68 C69 C70 C65 -1.4(15)
C72 C69 C70 C65 178.7(10)
C66 C65 C70 C69 1.4(14)
B2 C65 C70 C69 -167.0(9)
C68 C67 C71 F26 95.0(11)
C66 C67 C71 F26 -82.5(11)
C68 C67 C71 F27 -25.6(13)
C66 C67 C71 F27 156.9(9)
C68 C67 C71 F25 -146.2(9)
C66 C67 C71 F25 36.3(13)
C70 C69 C72 F28 -171.7(9)
C68 C69 C72 F28 8.4(15)
C70 C69 C72 F30 -50.9(14)
C68 C69 C72 F30 129.2(11)
C70 C69 C72 F29 66.6(13)
C68 C69 C72 F29 -113.3(11)
C78 C73 C74 C75 -2.7(14)
B2 C73 C74 C75 -178.3(9)
C73 C74 C75 C76 0.3(15)
C73 C74 C75 C79 -177.3(9)
C74 C75 C76 C77 2.1(15)
C79 C75 C76 C77 179.6(9)
C75 C76 C77 C78 -1.9(15)
C75 C76 C77 C80 177.6(9)
C74 C73 C78 C77 2.9(13)
B2 C73 C78 C77 178.1(9)
C76 C77 C78 C73 -0.7(15)
C80 C77 C78 C73 179.8(9)
C76 C75 C79 F31 -140.7(17)
C74 C75 C79 F31 36.8(19)
C76 C75 C79 F33A 128.(2)
C74 C75 C79 F33A -54.(2)
C76 C75 C79 F33 -15.5(18)
C74 C75 C79 F33 162.1(15)
C76 C75 C79 F31A 4.(2)
C74 C75 C79 F31A -179.(2)
C76 C75 C79 F32A -115.(2)
C74 C75 C79 F32A 63.(2)
C76 C75 C79 F32 100.5(16)
C74 C75 C79 F32 -82.0(16)
C78 C77 C80 F35 95.2(12)
C76 C77 C80 F35 -84.4(12)
C78 C77 C80 F36 -26.3(13)
C76 C77 C80 F36 154.1(9)
C78 C77 C80 F34 -145.5(9)
C76 C77 C80 F34 35.0(13)
C86 C81 C82 C83 1.0(16)
B2 C81 C82 C83 170.7(10)
C81 C82 C83 C84 -1.0(19)
C81 C82 C83 C87 -175.2(10)
C82 C83 C84 C85 1.(2)
C87 C83 C84 C85 175.0(12)
C83 C84 C85 C86 0.(2)
C83 C84 C85 C88 -178.7(12)
C84 C85 C86 C81 1.(2)
C88 C85 C86 C81 178.9(11)
C82 C81 C86 C85 -0.9(17)
B2 C81 C86 C85 -170.3(11)
C82 C83 C87 F39 -141.(2)
C84 C83 C87 F39 44.(2)
C82 C83 C87 F38A 122.(3)
C84 C83 C87 F38A -52.(3)
C82 C83 C87 F39A -4.(3)
C84 C83 C87 F39A -179.(2)
C82 C83 C87 F38 -19.(2)
C84 C83 C87 F38 167.1(18)
C82 C83 C87 F37A -120.(2)
C84 C83 C87 F37A 65.(2)
C82 C83 C87 F37 97.(2)
C84 C83 C87 F37 -77.(2)
C86 C85 C88 F42 -164.2(12)
C84 C85 C88 F42 14.1(18)
C86 C85 C88 F40 73.7(15)
C84 C85 C88 F40 -108.0(15)
C86 C85 C88 F40A -121.(3)
C84 C85 C88 F40A 58.(3)
C86 C85 C88 F42A 6.(3)
C84 C85 C88 F42A -176.(3)
C86 C85 C88 F41A 123.(2)
C84 C85 C88 F41A -59.(3)
C86 C85 C88 F41 -44.1(16)
C84 C85 C88 F41 134.2(13)
C94 C89 C90 C91 -1.1(14)
B2 C89 C90 C91 -177.0(9)
C89 C90 C91 C92 0.5(16)
C89 C90 C91 C95 -177.6(9)
C90 C91 C92 C93 0.8(15)
C95 C91 C92 C93 178.9(9)
C91 C92 C93 C94 -1.4(14)
C91 C92 C93 C96 176.7(9)
C90 C89 C94 C93 0.5(13)
B2 C89 C94 C93 176.1(9)
C92 C93 C94 C89 0.7(14)
C96 C93 C94 C89 -177.3(9)
C92 C91 C95 F45 -80.5(14)
C90 C91 C95 F45 97.6(13)
C92 C91 C95 F44 40.8(14)
C90 C91 C95 F44 -141.0(10)
C92 C91 C95 F43 158.4(11)
C90 C91 C95 F43 -23.4(15)
C94 C93 C96 F48 -26.8(13)
C92 C93 C96 F48 155.1(9)
C94 C93 C96 F46 -149.2(9)
C92 C93 C96 F46 32.7(13)
C94 C93 C96 F47 92.6(11)
C92 C93 C96 F47 -85.5(11)
C70 C65 B2 C81 94.6(11)
C66 C65 B2 C81 -73.3(10)
C70 C65 B2 C73 -25.7(13)
C66 C65 B2 C73 166.4(8)
C70 C65 B2 C89 -145.0(9)
C66 C65 B2 C89 47.1(12)
C82 C81 B2 C65 -75.0(11)
C86 C81 B2 C65 93.9(11)
C82 C81 B2 C73 45.3(13)
C86 C81 B2 C73 -145.8(10)
C82 C81 B2 C89 163.9(9)
C86 C81 B2 C89 -27.2(13)
C78 C73 B2 C65 139.4(9)
C74 C73 B2 C65 -45.5(12)
C78 C73 B2 C81 25.1(13)
C74 C73 B2 C81 -159.8(8)
C78 C73 B2 C89 -97.1(11)
C74 C73 B2 C89 78.0(10)
C94 C89 B2 C65 26.6(13)
C90 C89 B2 C65 -157.8(8)
C94 C89 B2 C81 141.3(9)
C90 C89 B2 C81 -43.2(12)
C94 C89 B2 C73 -96.4(10)
C90 C89 B2 C73 79.1(10)
